data_2014056
loop_
_publ_author_name
'Low, John N.'
'Cobo, Justo'
'Mera, Jaime'
'Quiroga, Jairo'
'Glidewell, Christopher'

_publ_section_title
;Molecular conformation and supramolecular aggregation in two fused pyrazoles:
 \p-stacked <i>R</i>_<b>2</b>^<b>2</b>(6) dimers in
 2,8,8-trimethyl-6,7,8,9-tetrahydropyrazolo[2,3-<i>a</i>]quinazolin-6-one, and
 sheets of alternating <i>R</i>_2^2(12) and <i>R</i>_6^6(48) rings in
 3-<i>tert</i>-butyl-4',4'-dimethyl-1-phenyl-4,5,6,7-tetrahydro-1<i>H</i>-pyrazolo[3,4-<i>b</i>]pyridine-5-spiro-1'-cyclohexane-2',6'-dione
;
_journal_issue 4
_journal_name_full 'Acta Crystallographica Section C'
_journal_page_first o265
_journal_page_last o269
_journal_paper_doi 10.1107/S0108270104004159
_journal_volume 60
_journal_year 2004
_chemical_formula_iupac 'C13 H15 N3 O'
_chemical_formula_moiety 'C13 H15 N3 O'
_chemical_formula_sum 'C13 H15 N3 O'
_chemical_formula_weight 229.28
_chemical_name_systematic
;
2,8,8-Trimethyl-6,7,8,9-tetrahydropyrazolo[2,3-a]quinazolin-6-one
;
_space_group_IT_number 14
_symmetry_cell_setting monoclinic
_symmetry_space_group_name_Hall '-P 2yn'
_symmetry_space_group_name_H-M 'P 1 21/n 1'
_atom_sites_solution_hydrogens geom
_atom_sites_solution_primary direct
_atom_sites_solution_secondary difmap
_cell_angle_alpha 90.00
_cell_angle_beta 98.457(3)
_cell_angle_gamma 90.00
_cell_formula_units_Z 4
_cell_length_a 5.9856(3)
_cell_length_b 18.1464(9)
_cell_length_c 10.7139(4)
_cell_measurement_reflns_used 2592
_cell_measurement_temperature 120(2)
_cell_measurement_theta_max 27.50
_cell_measurement_theta_min 2.96
_cell_volume 1151.06(9)
_computing_cell_refinement 'DENZO--SMN (Otwinowski & Minor, 1997)'
_computing_data_collection 'KappaCCD Server Software (Nonius, 1997)'
_computing_data_reduction DENZO--SMN
_computing_molecular_graphics 'PLATON (Spek, 2003)'
_computing_publication_material 'SHELXL97 and PRPKAPPA (Ferguson, 1999)'
_computing_structure_refinement 'OSCAIL (McArdle, 2003) and  SHELXL97 (Sheldrick, 1997)'
_computing_structure_solution 'OSCAIL (McArdle, 2003) and SHELXS97 (Sheldrick, 1997)'
_diffrn_ambient_temperature 120(2)
_diffrn_measured_fraction_theta_full 0.982
_diffrn_measured_fraction_theta_max 0.982
_diffrn_measurement_device_type 'Nonius KappaCCD'
_diffrn_measurement_method '\f scans, and \w scans with \k offsets'
_diffrn_radiation_monochromator graphite
_diffrn_radiation_source 'rotating anode'
_diffrn_radiation_type 'Mo K\a'
_diffrn_radiation_wavelength 0.71073
_diffrn_reflns_av_R_equivalents 0.0602
_diffrn_reflns_av_sigmaI/netI 0.0409
_diffrn_reflns_limit_h_max 7
_diffrn_reflns_limit_h_min -7
_diffrn_reflns_limit_k_max 23
_diffrn_reflns_limit_k_min -23
_diffrn_reflns_limit_l_max 13
_diffrn_reflns_limit_l_min -13
_diffrn_reflns_number 12603
_diffrn_reflns_theta_full 27.50
_diffrn_reflns_theta_max 27.50
_diffrn_reflns_theta_min 2.96
_diffrn_standards_decay_% negligible
_exptl_absorpt_coefficient_mu 0.087
_exptl_absorpt_correction_T_max 0.983
_exptl_absorpt_correction_T_min 0.931
_exptl_absorpt_correction_type multi-scan
_exptl_absorpt_process_details '(SORTAV; Blessing, 1995, 1997)'
_exptl_crystal_colour yellow
_exptl_crystal_density_diffrn 1.323
_exptl_crystal_density_method 'not measured'
_exptl_crystal_description block
_exptl_crystal_F_000 488
_exptl_crystal_size_max 0.36
_exptl_crystal_size_mid 0.30
_exptl_crystal_size_min 0.20
_refine_diff_density_max 0.214
_refine_diff_density_min -0.344
_refine_ls_extinction_method none
_refine_ls_goodness_of_fit_ref 1.042
_refine_ls_hydrogen_treatment constr
_refine_ls_matrix_type full
_refine_ls_number_parameters 157
_refine_ls_number_reflns 2592
_refine_ls_number_restraints 0
_refine_ls_restrained_S_all 1.042
_refine_ls_R_factor_all 0.0574
_refine_ls_R_factor_gt 0.0428
_refine_ls_shift/su_max 0.001
_refine_ls_shift/su_mean 0.000
_refine_ls_structure_factor_coef Fsqd
_refine_ls_weighting_details 'w=1/[\s^2^(Fo^2^)+(0.0624P)^2^+0.2121P] where P=(Fo^2^+2Fc^2^)/3'
_refine_ls_weighting_scheme calc
_refine_ls_wR_factor_gt 0.1050
_refine_ls_wR_factor_ref 0.1138
_reflns_number_gt 2068
_reflns_number_total 2592
_reflns_threshold_expression I>2\s(I)
_cod_data_source_file sk1707.cif
_cod_data_source_block I
_cod_depositor_comments
;
The following automatic conversions were performed:

'_exptl_absorpt_correction_type' value 'Multi-scan' changed to
'multi-scan' according to
/home/saulius/struct/CIF-dictionaries/cif_core.dic dictionary named
'cif_core.dic' version 2.4.1 from 2010-06-29.

Automatic conversion script
Id: cif_fix_values 1715 2011-07-08 13:25:40Z adriana 
;
_cod_original_sg_symbol_H-M 'P 21/n'
_cod_database_code 2014056
_cod_database_fobs_code 2014056

loop_
_symmetry_equiv_pos_as_xyz
'x, y, z'
'x+1/2, -y+1/2, z+1/2'
'-x, -y, -z'
'-x-1/2, y-1/2, -z-1/2'

loop_
_atom_site_label
_atom_site_fract_x
_atom_site_fract_y
_atom_site_fract_z
_atom_site_U_iso_or_equiv
_atom_site_adp_type
_atom_site_calc_flag
_atom_site_refinement_flags
_atom_site_occupancy
_atom_site_disorder_assembly
_atom_site_disorder_group
_atom_site_type_symbol
N1 -0.03710(17) 0.58920(5) 0.64734(10) 0.0183(2) Uani d . 1 . . N
N2 -0.20258(18) 0.58786(5) 0.72237(10) 0.0200(2) Uani d . 1 . . N
C3 -0.1624(2) 0.52522(7) 0.78804(12) 0.0214(3) Uani d . 1 . . C
C4 0.02664(13) 0.48719(4) 0.75877(7) 0.0220(3) Uani d . 1 . . C
C4A 0.10583(14) 0.52792(4) 0.66651(8) 0.0197(3) Uani d . 1 . . C
N5 0.27588(18) 0.51740(6) 0.59730(10) 0.0239(3) Uani d . 1 . . N
C6 0.2967(2) 0.56750(7) 0.51147(12) 0.0234(3) Uani d . 1 . . C
C6A 0.1541(2) 0.63003(7) 0.48777(12) 0.0201(3) Uani d . 1 . . C
C7 0.1761(2) 0.68044(7) 0.38261(12) 0.0223(3) Uani d . 1 . . C
O7 0.33053(17) 0.67425(5) 0.32005(9) 0.0322(3) Uani d . 1 . . O
C8 -0.0062(2) 0.73760(7) 0.35273(12) 0.0249(3) Uani d . 1 . . C
C9 -0.0915(2) 0.76828(7) 0.47044(12) 0.0211(3) Uani d . 1 . . C
C10 -0.1768(2) 0.70417(7) 0.54389(12) 0.0222(3) Uani d . 1 . . C
C10A -0.0160(2) 0.64114(6) 0.55888(11) 0.0186(3) Uani d . 1 . . C
C31 -0.31810(18) 0.50231(5) 0.87717(11) 0.0277(3) Uani d . 1 . . C
C91 -0.2872(2) 0.82158(7) 0.43113(14) 0.0288(3) Uani d . 1 . . C
C92 0.1017(2) 0.80865(7) 0.55239(13) 0.0243(3) Uani d . 1 . . C
H31A -0.4400 0.5385 0.8752 0.042 Uiso calc R 1 . . H
H31B -0.2344 0.4994 0.9628 0.042 Uiso calc R 1 . . H
H31C -0.3824 0.4539 0.8522 0.042 Uiso calc R 1 . . H
H4 0.0876 0.4425 0.7952 0.026 Uiso calc R 1 . . H
H6 0.4148 0.5616 0.4620 0.028 Uiso calc R 1 . . H
H8A -0.1348 0.7155 0.2965 0.030 Uiso calc R 1 . . H
H8B 0.0530 0.7788 0.3065 0.030 Uiso calc R 1 . . H
H92A 0.2276 0.7745 0.5762 0.036 Uiso calc R 1 . . H
H92B 0.0486 0.8273 0.6287 0.036 Uiso calc R 1 . . H
H92C 0.1526 0.8499 0.5048 0.036 Uiso calc R 1 . . H
H91A -0.3435 0.8402 0.5065 0.043 Uiso calc R 1 . . H
H91B -0.4090 0.7958 0.3773 0.043 Uiso calc R 1 . . H
H91C -0.2343 0.8629 0.3844 0.043 Uiso calc R 1 . . H
H10A -0.2007 0.7218 0.6284 0.027 Uiso calc R 1 . . H
H10B -0.3241 0.6871 0.4990 0.027 Uiso calc R 1 . . H

loop_
_atom_site_aniso_label
_atom_site_aniso_U_11
_atom_site_aniso_U_22
_atom_site_aniso_U_33
_atom_site_aniso_U_12
_atom_site_aniso_U_13
_atom_site_aniso_U_23
N1 0.0186(5) 0.0174(5) 0.0197(5) 0.0003(4) 0.0052(4) -0.0008(4)
N2 0.0201(5) 0.0200(5) 0.0212(6) -0.0019(4) 0.0078(4) 0.0006(4)
C3 0.0249(7) 0.0198(6) 0.0196(6) -0.0044(5) 0.0035(5) -0.0015(5)
C4 0.0254(7) 0.0185(6) 0.0215(6) -0.0002(5) 0.0016(5) 0.0000(5)
C4A 0.0197(6) 0.0177(6) 0.0212(6) 0.0012(5) 0.0013(5) -0.0026(4)
N5 0.0232(6) 0.0228(6) 0.0262(6) 0.0024(4) 0.0055(5) -0.0023(4)
C6 0.0216(6) 0.0237(6) 0.0258(7) -0.0009(5) 0.0067(5) -0.0046(5)
C6A 0.0208(6) 0.0203(6) 0.0199(6) -0.0022(5) 0.0050(5) -0.0028(5)
C7 0.0245(7) 0.0247(6) 0.0184(6) -0.0057(5) 0.0055(5) -0.0044(5)
O7 0.0361(6) 0.0347(6) 0.0296(6) -0.0022(4) 0.0177(5) 0.0001(4)
C8 0.0279(7) 0.0283(7) 0.0180(6) -0.0021(5) 0.0025(5) 0.0028(5)
C9 0.0217(6) 0.0209(6) 0.0210(6) -0.0011(5) 0.0040(5) 0.0032(5)
C10 0.0206(6) 0.0218(6) 0.0251(7) 0.0021(5) 0.0066(5) 0.0036(5)
C10A 0.0190(6) 0.0181(6) 0.0186(6) -0.0026(5) 0.0023(5) -0.0015(4)
C31 0.0326(7) 0.0242(6) 0.0282(7) -0.0029(6) 0.0108(6) 0.0029(5)
C91 0.0254(7) 0.0248(7) 0.0354(8) 0.0013(5) 0.0023(6) 0.0090(5)
C92 0.0254(7) 0.0224(6) 0.0246(7) -0.0007(5) 0.0028(5) 0.0005(5)

loop_
_atom_type_symbol
_atom_type_description
_atom_type_scat_dispersion_real
_atom_type_scat_dispersion_imag
_atom_type_scat_source
C C 0.0033 0.0016 'International Tables Vol C Tables 4.2.6.8 and 6.1.1.4'
H H 0.0000 0.0000 'International Tables Vol C Tables 4.2.6.8 and 6.1.1.4'
N N 0.0061 0.0033 'International Tables Vol C Tables 4.2.6.8 and 6.1.1.4'
O O 0.0106 0.0060 'International Tables Vol C Tables 4.2.6.8 and 6.1.1.4'

loop_
_geom_angle_atom_site_label_1
_geom_angle_atom_site_label_2
_geom_angle_atom_site_label_3
_geom_angle
_geom_angle_publ_flag
C10A N1 N2 125.07(10) no
C10A N1 C4A 122.49(10) no
N2 N1 C4A 112.36(8) no
C3 N2 N1 103.57(10) no
N2 C3 C4 112.91(11) no
N2 C3 C31 119.53(10) no
C4 C3 C31 127.53(10) no
C3 C31 H31A 109.5 no
C3 C31 H31B 109.5 no
H31A C31 H31B 109.5 no
C3 C31 H31C 109.5 no
H31A C31 H31C 109.5 no
H31B C31 H31C 109.5 no
C4A C4 C3 105.78(6) no
C4A C4 H4 127.1 no
C3 C4 H4 127.1 no
N5 C4A C4 133.09(6) no
N5 C4A N1 121.50(8) no
C4 C4A N1 105.37(5) no
C6 N5 C4A 116.19(10) no
N5 C6 C6A 124.22(12) no
N5 C6 H6 117.9 no
C6A C6 H6 117.9 no
C10A C6A C6 119.55(11) no
C10A C6A C7 119.39(11) no
C6 C6A C7 120.93(11) no
O7 C7 C6A 121.47(12) no
O7 C7 C8 121.93(12) no
C6A C7 C8 116.54(11) no
C7 C8 C9 113.20(10) no
C7 C8 H8A 108.9 no
C9 C8 H8A 108.9 no
C7 C8 H8B 108.9 no
C9 C8 H8B 108.9 no
H8A C8 H8B 107.8 no
C91 C9 C92 109.78(10) no
C91 C9 C8 109.71(11) no
C92 C9 C8 109.30(11) no
C91 C9 C10 108.77(10) no
C92 C9 C10 110.42(10) no
C8 C9 C10 108.84(10) no
C9 C92 H92A 109.5 no
C9 C92 H92B 109.5 no
H92A C92 H92B 109.5 no
C9 C92 H92C 109.5 no
H92A C92 H92C 109.5 no
H92B C92 H92C 109.5 no
C9 C91 H91A 109.5 no
C9 C91 H91B 109.5 no
H91A C91 H91B 109.5 no
C9 C91 H91C 109.5 no
H91A C91 H91C 109.5 no
H91B C91 H91C 109.5 no
C10A C10 C9 112.31(10) no
C10A C10 H10A 109.1 no
C9 C10 H10A 109.1 no
C10A C10 H10B 109.1 no
C9 C10 H10B 109.1 no
H10A C10 H10B 107.9 no
N1 C10A C6A 116.03(11) no
N1 C10A C10 118.98(11) no
C6A C10A C10 124.98(11) no

loop_
_geom_bond_atom_site_label_1
_geom_bond_atom_site_label_2
_geom_bond_site_symmetry_2
_geom_bond_distance
_geom_bond_publ_flag
N1 N2 . 1.3646(14) y
N2 C3 . 1.3398(16) y
C3 C4 . 1.3997(15) y
C4 C4A . 1.3733(11) y
C4A N1 . 1.3996(12) y
C4A N5 . 1.3581(13) y
N5 C6 . 1.3120(17) y
C6 C6A . 1.4203(18) y
C6A C10A . 1.3730(18) y
C10A N1 . 1.3556(16) y
C3 C31 . 1.4883(15) no
C31 H31A . 0.98 no
C31 H31B . 0.98 no
C31 H31C . 0.98 no
C4 H4 . 0.95 no
C6 H6 . 0.95 no
C6A C7 . 1.4722(18) no
C7 O7 . 1.2240(16) no
C7 C8 . 1.5056(19) no
C8 C9 . 1.5330(18) no
C8 H8A . 0.99 no
C8 H8B . 0.99 no
C9 C91 . 1.5296(17) no
C9 C92 . 1.5319(17) no
C9 C10 . 1.5334(17) no
C92 H92A . 0.98 no
C92 H92B . 0.98 no
C92 H92C . 0.98 no
C91 H91A . 0.98 no
C91 H91B . 0.98 no
C91 H91C . 0.98 no
C10 C10A . 1.4884(17) no
C10 H10A . 0.99 no
C10 H10B . 0.99 no

loop_
_geom_hbond_atom_site_label_D
_geom_hbond_atom_site_label_H
_geom_hbond_atom_site_label_A
_geom_hbond_site_symmetry_A
_geom_hbond_distance_DH
_geom_hbond_distance_HA
_geom_hbond_distance_DA
_geom_hbond_angle_DHA
_geom_hbond_publ_flag
C6 H6 N5 3_666 0.95 2.50 3.3397(17) 148 y

loop_
_geom_torsion_atom_site_label_1
_geom_torsion_atom_site_label_2
_geom_torsion_atom_site_label_3
_geom_torsion_atom_site_label_4
_geom_torsion
_geom_torsion_publ_flag
C10A N1 N2 C3 176.55(11) no
C4A N1 N2 C3 -0.24(12) no
N1 N2 C3 C4 1.12(13) no
N1 N2 C3 C31 -176.92(10) no
N2 C3 C4 C4A -1.59(11) no
C31 C3 C4 C4A 176.26(11) no
C3 C4 C4A N5 -176.37(11) no
C3 C4 C4A N1 1.31(6) no
C10A N1 C4A N5 0.42(15) no
N2 N1 C4A N5 177.30(9) no
C10A N1 C4A C4 -177.59(9) no
N2 N1 C4A C4 -0.71(9) no
C4 C4A N5 C6 176.89(7) no
N1 C4A N5 C6 -0.48(15) no
C4A N5 C6 C6A -0.28(18) no
N5 C6 C6A C10A 1.1(2) no
N5 C6 C6A C7 -174.76(12) no
C10A C6A C7 O7 177.08(11) no
C6 C6A C7 O7 -7.01(19) no
C10A C6A C7 C8 -5.50(17) no
C6 C6A C7 C8 170.40(11) no
O7 C7 C8 C9 -145.78(12) no
C6A C7 C8 C9 36.82(15) no
C7 C8 C9 C91 -175.95(10) no
C7 C8 C9 C92 63.63(13) no
C7 C8 C9 C10 -57.03(14) no
C91 C9 C10 C10A 166.13(11) no
C92 C9 C10 C10A -73.34(13) no
C8 C9 C10 C10A 46.63(14) no
N2 N1 C10A C6A -176.06(10) no
C4A N1 C10A C6A 0.42(16) no
N2 N1 C10A C10 2.90(17) no
C4A N1 C10A C10 179.38(10) no
C6 C6A C10A N1 -1.13(17) no
C7 C6A C10A N1 174.84(10) no
C6 C6A C10A C10 179.98(11) no
C7 C6A C10A C10 -4.06(19) no
C9 C10 C10A N1 163.17(10) no
C9 C10 C10A C6A -17.97(17) no

loop_
_cod_related_entry_id
_cod_related_entry_database
_cod_related_entry_code
1 ChemSpider 21107567
